data_4107224
loop_
_publ_author_name
'Barry M. Trost'
'Jia Xie'
'Joshua D. Sieber'

_publ_section_title
;
 The Palladium Catalyzed Asymmetric Addition of Oxindoles and Allenes: An
 Atom-Economical Versatile Method for the Construction of Chiral Indole
 Alkaloids
;
_journal_name_full 'Journal of the American Chemical Society'
_journal_page_first 20611
_journal_page_last 20622
_journal_paper_doi 10.1021/ja209244m
_journal_volume 133
_journal_year 2011
_chemical_formula_moiety 'C29 H29 N O4'
_chemical_formula_sum 'C29 H29 N O4'
_chemical_formula_weight 455.53
_chemical_name_common 07090
_chemical_name_systematic
; 
 ? 
;
_space_group_IT_number 14
_symmetry_cell_setting monoclinic
_symmetry_space_group_name_Hall '-P 2yn'
_symmetry_space_group_name_H-M 'P 1 21/n 1'
_atom_sites_solution_hydrogens geom
_atom_sites_solution_primary direct
_atom_sites_solution_secondary difmap
_audit_creation_method SHELXL-97
_cell_angle_alpha 90.00
_cell_angle_beta 102.988(2)
_cell_angle_gamma 90.00
_cell_formula_units_Z 4
_cell_length_a 9.6172(9)
_cell_length_b 17.9956(16)
_cell_length_c 14.5480(13)
_cell_measurement_reflns_used 3428
_cell_measurement_temperature 173(2)
_cell_measurement_theta_max 27.34
_cell_measurement_theta_min 2.32
_cell_volume 2453.4(4)
_computing_cell_refinement 'SAINT, Bruker'
_computing_data_collection 'SMART, Bruker'
_computing_data_reduction 'SAINT, Bruker'
_computing_molecular_graphics 'SHELXTL, Bruker'
_computing_publication_material 'Bruker SHELXTL'
_computing_structure_refinement 'SHELXL-97 (Sheldrick, 1997)'
_computing_structure_solution 'SHELXS-97 (Sheldrick, 1990)'
_diffrn_ambient_temperature 173(2)
_diffrn_measured_fraction_theta_full 0.994
_diffrn_measured_fraction_theta_max 0.994
_diffrn_measurement_device_type 'Bruker SMART Platform CCD'
_diffrn_measurement_method 'area detector, omega scans per phi'
_diffrn_radiation_monochromator graphite
_diffrn_radiation_source 'normal-focus sealed tube'
_diffrn_radiation_type MoK\a
_diffrn_radiation_wavelength 0.71073
_diffrn_reflns_av_R_equivalents 0.0282
_diffrn_reflns_av_sigmaI/netI 0.0203
_diffrn_reflns_limit_h_max 12
_diffrn_reflns_limit_h_min -12
_diffrn_reflns_limit_k_max 23
_diffrn_reflns_limit_k_min -23
_diffrn_reflns_limit_l_max 18
_diffrn_reflns_limit_l_min -18
_diffrn_reflns_number 28174
_diffrn_reflns_theta_full 27.50
_diffrn_reflns_theta_max 27.50
_diffrn_reflns_theta_min 1.83
_exptl_absorpt_coefficient_mu 0.082
_exptl_absorpt_correction_T_max 0.9642
_exptl_absorpt_correction_T_min 0.9603
_exptl_absorpt_correction_type multi-scan
_exptl_absorpt_process_details 'SADABS, R. Blessing, 1995'
_exptl_crystal_colour colorless
_exptl_crystal_density_diffrn 1.233
_exptl_crystal_density_meas 0
_exptl_crystal_description block
_exptl_crystal_F_000 968
_exptl_crystal_size_max 0.50
_exptl_crystal_size_mid 0.50
_exptl_crystal_size_min 0.45
_refine_diff_density_max 0.282
_refine_diff_density_min -0.207
_refine_diff_density_rms 0.036
_refine_ls_extinction_method none
_refine_ls_goodness_of_fit_ref 1.022
_refine_ls_hydrogen_treatment constr
_refine_ls_matrix_type full
_refine_ls_number_parameters 317
_refine_ls_number_reflns 5609
_refine_ls_number_restraints 2
_refine_ls_restrained_S_all 1.023
_refine_ls_R_factor_all 0.0565
_refine_ls_R_factor_gt 0.0401
_refine_ls_shift/su_max 0.000
_refine_ls_shift/su_mean 0.000
_refine_ls_structure_factor_coef Fsqd
_refine_ls_weighting_details 'calc w=1/[\s^2^(Fo^2^)+(0.0558P)^2^+0.7461P] where P=(Fo^2^+2Fc^2^)/3'
_refine_ls_weighting_scheme calc
_refine_ls_wR_factor_gt 0.1047
_refine_ls_wR_factor_ref 0.1198
_reflns_number_gt 4334
_reflns_number_total 5609
_reflns_threshold_expression >2sigma(I)
_cod_data_source_file ja209244m_si_004.cif
_cod_data_source_block 07090
_cod_database_code 4107224

loop_
_symmetry_equiv_pos_as_xyz
'x, y, z'
'-x+1/2, y+1/2, -z+1/2'
'-x, -y, -z'
'x-1/2, -y-1/2, z-1/2'

loop_
_atom_site_label
_atom_site_type_symbol
_atom_site_fract_x
_atom_site_fract_y
_atom_site_fract_z
_atom_site_U_iso_or_equiv
_atom_site_adp_type
_atom_site_occupancy
_atom_site_symmetry_multiplicity
_atom_site_calc_flag
_atom_site_refinement_flags
_atom_site_disorder_assembly
_atom_site_disorder_group
O1 O 0.85177(11) 0.06128(6) 0.54702(7) 0.0448(3) Uani 1 1 d . . .
O2 O 1.03776(10) 0.17421(5) 0.69440(7) 0.0388(2) Uani 1 1 d . B .
O3 O 0.53287(11) 0.17616(6) 0.63060(8) 0.0524(3) Uani 1 1 d . . .
O4 O 0.58170(9) 0.10291(5) 0.51585(6) 0.0349(2) Uani 1 1 d . . .
N1 N 0.72840(11) 0.10043(6) 0.65883(7) 0.0298(2) Uani 1 1 d . . .
C1 C 0.46393(14) 0.13015(8) 0.43842(10) 0.0389(3) Uani 1 1 d . . .
C2 C 0.4937(3) 0.21025(10) 0.41837(15) 0.0760(6) Uani 1 1 d . . .
H2A H 0.4826 0.2413 0.4716 0.114 Uiso 1 1 calc R . .
H2B H 0.4264 0.2266 0.3610 0.114 Uiso 1 1 calc R . .
H2C H 0.5914 0.2148 0.4096 0.114 Uiso 1 1 calc R . .
C3 C 0.32289(17) 0.11691(14) 0.46435(14) 0.0721(6) Uani 1 1 d . . .
H3A H 0.3184 0.0654 0.4855 0.108 Uiso 1 1 calc R . .
H3B H 0.2451 0.1259 0.4092 0.108 Uiso 1 1 calc R . .
H3C H 0.3134 0.1508 0.5153 0.108 Uiso 1 1 calc R . .
C4 C 0.47915(19) 0.08079(10) 0.35723(11) 0.0519(4) Uani 1 1 d . . .
H4A H 0.4662 0.0288 0.3734 0.078 Uiso 1 1 calc R . .
H4B H 0.5744 0.0873 0.3447 0.078 Uiso 1 1 calc R . .
H4C H 0.4067 0.0943 0.3008 0.078 Uiso 1 1 calc R . .
C5 C 0.60387(13) 0.13127(7) 0.60112(9) 0.0323(3) Uani 1 1 d . . .
C6 C 0.76405(14) 0.10639(7) 0.75919(9) 0.0316(3) Uani 1 1 d . . .
C7 C 0.68095(17) 0.13351(8) 0.81780(10) 0.0436(3) Uani 1 1 d . . .
H7 H 0.5885 0.1532 0.7930 0.052 Uiso 1 1 calc R . .
C8 C 0.7377(2) 0.13082(9) 0.91438(11) 0.0490(4) Uani 1 1 d . . .
H8 H 0.6832 0.1494 0.9563 0.059 Uiso 1 1 calc R . .
C9 C 0.87187(19) 0.10176(8) 0.95075(10) 0.0462(4) Uani 1 1 d . . .
H9 H 0.9082 0.1004 1.0171 0.055 Uiso 1 1 calc R . .
C10 C 0.95356(16) 0.07454(7) 0.89110(9) 0.0391(3) Uani 1 1 d . . .
H10 H 1.0455 0.0543 0.9161 0.047 Uiso 1 1 calc R . .
C11 C 0.89955(14) 0.07712(7) 0.79445(9) 0.0311(3) Uani 1 1 d . . .
C12 C 0.96317(13) 0.05113(7) 0.71462(9) 0.0301(3) Uani 1 1 d . B .
C13 C 0.84373(13) 0.06961(7) 0.62719(9) 0.0307(3) Uani 1 1 d . . .
C14 C 0.99599(13) -0.03222(7) 0.71403(9) 0.0313(3) Uani 1 1 d . . .
C15 C 0.94787(15) -0.08091(7) 0.77417(10) 0.0362(3) Uani 1 1 d . . .
H15 H 0.8983 -0.0621 0.8188 0.043 Uiso 1 1 calc R . .
C16 C 0.97146(17) -0.15689(8) 0.76972(11) 0.0443(3) Uani 1 1 d . . .
H16 H 0.9384 -0.1896 0.8114 0.053 Uiso 1 1 calc R . .
C17 C 1.04275(16) -0.18489(8) 0.70492(12) 0.0459(4) Uani 1 1 d . . .
H17 H 1.0599 -0.2368 0.7024 0.055 Uiso 1 1 calc R . .
C18 C 1.08900(16) -0.13716(9) 0.64369(12) 0.0461(4) Uani 1 1 d . . .
H18 H 1.1369 -0.1564 0.5984 0.055 Uiso 1 1 calc R . .
C19 C 1.06588(15) -0.06137(8) 0.64787(11) 0.0401(3) Uani 1 1 d . . .
H19 H 1.0979 -0.0290 0.6053 0.048 Uiso 1 1 calc R . .
C20 C 1.09119(14) 0.10015(7) 0.70121(10) 0.0378(3) Uani 1 1 d D . .
H20 H 1.1099 0.0872 0.6382 0.045 Uiso 1 1 calc R A 1
C21 C 1.2279(2) 0.08691(12) 0.77312(16) 0.0396(5) Uani 0.776(3) 1 d PD B 1
H21A H 1.2766 0.0412 0.7709 0.048 Uiso 0.776(3) 1 calc PR B 1
C22 C 1.2834(2) 0.13496(12) 0.83859(15) 0.0472(5) Uani 0.776(3) 1 d PD B 1
H22A H 1.2369 0.1811 0.8424 0.057 Uiso 0.776(3) 1 calc PR B 1
H22B H 1.3701 0.1238 0.8823 0.057 Uiso 0.776(3) 1 calc PR B 1
C21' C 1.2004(8) 0.1099(5) 0.7985(6) 0.0396(5) Uani 0.224(3) 1 d PD B 2
H21' H 1.1737 0.1274 0.8537 0.048 Uiso 0.224(3) 1 calc PR B 2
C22' C 1.3337(7) 0.0915(4) 0.7965(5) 0.0472(5) Uani 0.224(3) 1 d PD B 2
H22C H 1.3552 0.0743 0.7395 0.057 Uiso 0.224(3) 1 calc PR B 2
H22D H 1.4074 0.0956 0.8520 0.057 Uiso 0.224(3) 1 calc PR B 2
C23 C 1.10238(16) 0.22122(9) 0.63684(13) 0.0488(4) Uani 1 1 d . . .
H23A H 1.1018 0.1965 0.5760 0.059 Uiso 1 1 calc R B .
H23B H 1.2026 0.2317 0.6689 0.059 Uiso 1 1 calc R . .
C24 C 1.01869(15) 0.29269(8) 0.61997(10) 0.0393(3) Uani 1 1 d . B .
C25 C 0.87088(17) 0.29084(9) 0.59280(12) 0.0489(4) Uani 1 1 d . . .
H25 H 0.8226 0.2444 0.5875 0.059 Uiso 1 1 calc R B .
C26 C 0.79321(19) 0.35574(10) 0.57340(13) 0.0545(4) Uani 1 1 d . B .
H26 H 0.6920 0.3537 0.5559 0.065 Uiso 1 1 calc R . .
C27 C 0.8615(2) 0.42305(9) 0.57924(12) 0.0565(4) Uani 1 1 d . . .
H27 H 0.8079 0.4676 0.5652 0.068 Uiso 1 1 calc R B .
C28 C 1.0078(2) 0.42565(9) 0.60553(12) 0.0556(4) Uani 1 1 d . B .
H28 H 1.0554 0.4722 0.6090 0.067 Uiso 1 1 calc R . .
C29 C 1.08666(18) 0.36087(9) 0.62702(10) 0.0454(4) Uani 1 1 d . . .
H29 H 1.1877 0.3634 0.6466 0.054 Uiso 1 1 calc R B .

loop_
_atom_site_aniso_label
_atom_site_aniso_U_11
_atom_site_aniso_U_22
_atom_site_aniso_U_33
_atom_site_aniso_U_23
_atom_site_aniso_U_13
_atom_site_aniso_U_12
O1 0.0413(5) 0.0641(7) 0.0290(5) 0.0026(4) 0.0078(4) 0.0164(5)
O2 0.0463(6) 0.0312(5) 0.0413(5) 0.0095(4) 0.0148(4) -0.0011(4)
O3 0.0442(6) 0.0563(7) 0.0502(6) -0.0185(5) -0.0034(5) 0.0205(5)
O4 0.0328(5) 0.0363(5) 0.0319(5) -0.0017(4) -0.0008(4) 0.0067(4)
N1 0.0300(5) 0.0304(5) 0.0279(5) -0.0006(4) 0.0044(4) 0.0024(4)
C1 0.0331(7) 0.0410(7) 0.0364(7) 0.0018(6) -0.0055(5) 0.0045(6)
C2 0.0992(16) 0.0423(10) 0.0693(13) 0.0140(9) -0.0175(11) 0.0054(10)
C3 0.0309(8) 0.1238(18) 0.0566(11) -0.0224(11) -0.0005(7) -0.0009(9)
C4 0.0542(9) 0.0627(10) 0.0337(8) -0.0014(7) -0.0007(7) 0.0051(8)
C5 0.0289(6) 0.0290(6) 0.0368(7) -0.0030(5) 0.0029(5) 0.0007(5)
C6 0.0368(7) 0.0277(6) 0.0301(6) -0.0012(5) 0.0071(5) -0.0032(5)
C7 0.0489(8) 0.0437(8) 0.0409(8) -0.0031(6) 0.0158(6) 0.0038(6)
C8 0.0709(11) 0.0444(8) 0.0370(8) -0.0069(6) 0.0232(7) -0.0034(8)
C9 0.0711(11) 0.0377(8) 0.0279(7) -0.0014(6) 0.0070(7) -0.0117(7)
C10 0.0501(8) 0.0321(7) 0.0311(7) 0.0023(5) 0.0006(6) -0.0079(6)
C11 0.0362(7) 0.0248(6) 0.0307(6) 0.0016(5) 0.0045(5) -0.0048(5)
C12 0.0279(6) 0.0320(6) 0.0290(6) 0.0056(5) 0.0031(5) 0.0000(5)
C13 0.0300(6) 0.0307(6) 0.0306(7) 0.0030(5) 0.0053(5) 0.0026(5)
C14 0.0262(6) 0.0318(6) 0.0333(6) 0.0035(5) 0.0013(5) 0.0013(5)
C15 0.0378(7) 0.0333(7) 0.0370(7) 0.0030(5) 0.0074(6) -0.0001(5)
C16 0.0489(8) 0.0329(7) 0.0509(9) 0.0076(6) 0.0105(7) -0.0014(6)
C17 0.0407(8) 0.0327(7) 0.0620(10) -0.0004(7) 0.0065(7) 0.0056(6)
C18 0.0393(8) 0.0445(8) 0.0559(9) -0.0037(7) 0.0139(7) 0.0061(6)
C19 0.0375(7) 0.0399(7) 0.0448(8) 0.0041(6) 0.0134(6) 0.0035(6)
C20 0.0322(7) 0.0339(7) 0.0454(8) 0.0112(6) 0.0050(6) -0.0003(5)
C21 0.0279(10) 0.0388(12) 0.0515(13) 0.0082(9) 0.0078(8) 0.0015(8)
C22 0.0345(10) 0.0558(12) 0.0502(11) 0.0104(9) 0.0072(8) -0.0059(8)
C21' 0.0279(10) 0.0388(12) 0.0515(13) 0.0082(9) 0.0078(8) 0.0015(8)
C22' 0.0345(10) 0.0558(12) 0.0502(11) 0.0104(9) 0.0072(8) -0.0059(8)
C23 0.0395(8) 0.0436(8) 0.0660(10) 0.0239(7) 0.0176(7) 0.0020(6)
C24 0.0416(7) 0.0388(7) 0.0388(7) 0.0124(6) 0.0122(6) -0.0004(6)
C25 0.0432(8) 0.0400(8) 0.0636(10) 0.0142(7) 0.0124(7) 0.0000(6)
C26 0.0484(9) 0.0542(10) 0.0619(10) 0.0143(8) 0.0142(8) 0.0122(7)
C27 0.0767(12) 0.0411(9) 0.0517(10) 0.0052(7) 0.0146(9) 0.0171(8)
C28 0.0811(13) 0.0344(8) 0.0483(9) -0.0011(7) 0.0085(8) -0.0069(8)
C29 0.0515(9) 0.0453(8) 0.0380(8) 0.0066(6) 0.0072(6) -0.0082(7)

loop_
_atom_type_symbol
_atom_type_description
_atom_type_scat_dispersion_real
_atom_type_scat_dispersion_imag
_atom_type_scat_source
C C 0.0033 0.0016 'International Tables Vol C Tables 4.2.6.8 and 6.1.1.4'
H H 0.0000 0.0000 'International Tables Vol C Tables 4.2.6.8 and 6.1.1.4'
N N 0.0061 0.0033 'International Tables Vol C Tables 4.2.6.8 and 6.1.1.4'
O O 0.0106 0.0060 'International Tables Vol C Tables 4.2.6.8 and 6.1.1.4'

loop_
_geom_angle_atom_site_label_1
_geom_angle_atom_site_label_2
_geom_angle_atom_site_label_3
_geom_angle
C20 O2 C23 113.44(11)
C5 O4 C1 121.38(10)
C13 N1 C5 125.86(11)
C13 N1 C6 109.80(10)
C5 N1 C6 123.73(11)
O4 C1 C3 109.45(13)
O4 C1 C2 108.37(12)
C3 C1 C2 114.82(16)
O4 C1 C4 101.94(11)
C3 C1 C4 110.71(14)
C2 C1 C4 110.73(15)
C1 C2 H2A 109.5
C1 C2 H2B 109.5
H2A C2 H2B 109.5
C1 C2 H2C 109.5
H2A C2 H2C 109.5
H2B C2 H2C 109.5
C1 C3 H3A 109.5
C1 C3 H3B 109.5
H3A C3 H3B 109.5
C1 C3 H3C 109.5
H3A C3 H3C 109.5
H3B C3 H3C 109.5
C1 C4 H4A 109.5
C1 C4 H4B 109.5
H4A C4 H4B 109.5
C1 C4 H4C 109.5
H4A C4 H4C 109.5
H4B C4 H4C 109.5
O3 C5 O4 127.99(12)
O3 C5 N1 121.85(12)
O4 C5 N1 110.16(10)
C7 C6 C11 121.96(12)
C7 C6 N1 128.21(12)
C11 C6 N1 109.78(11)
C6 C7 C8 117.47(14)
C6 C7 H7 121.3
C8 C7 H7 121.3
C9 C8 C7 121.42(14)
C9 C8 H8 119.3
C7 C8 H8 119.3
C8 C9 C10 120.41(13)
C8 C9 H9 119.8
C10 C9 H9 119.8
C9 C10 C11 119.21(14)
C9 C10 H10 120.4
C11 C10 H10 120.4
C10 C11 C6 119.53(13)
C10 C11 C12 130.42(12)
C6 C11 C12 110.04(11)
C11 C12 C14 115.38(10)
C11 C12 C13 102.27(10)
C14 C12 C13 108.75(10)
C11 C12 C20 112.94(11)
C14 C12 C20 112.50(10)
C13 C12 C20 103.68(10)
O1 C13 N1 126.68(12)
O1 C13 C12 125.21(12)
N1 C13 C12 108.06(10)
C15 C14 C19 118.57(12)
C15 C14 C12 121.02(12)
C19 C14 C12 120.24(12)
C16 C15 C14 120.68(13)
C16 C15 H15 119.7
C14 C15 H15 119.7
C17 C16 C15 120.17(14)
C17 C16 H16 119.9
C15 C16 H16 119.9
C16 C17 C18 119.68(14)
C16 C17 H17 120.2
C18 C17 H17 120.2
C17 C18 C19 120.39(14)
C17 C18 H18 119.8
C19 C18 H18 119.8
C18 C19 C14 120.50(13)
C18 C19 H19 119.7
C14 C19 H19 119.7
O2 C20 C21 116.24(14)
O2 C20 C12 104.78(10)
C21 C20 C12 114.47(12)
O2 C20 C21' 96.6(3)
C21 C20 C21' 24.3(3)
C12 C20 C21' 109.7(3)
O2 C20 H20 106.9
C21 C20 H20 106.9
C12 C20 H20 106.9
C21' C20 H20 129.1
C22 C21 C20 123.5(2)
C22 C21 H21A 118.3
C20 C21 H21A 118.3
C21 C22 H22A 120.0
C21 C22 H22B 120.0
H22A C22 H22B 120.0
C22' C21' C20 113.8(7)
C22' C21' H21' 123.1
C20 C21' H21' 123.1
C21' C22' H22C 120.0
C21' C22' H22D 120.0
H22C C22' H22D 120.0
O2 C23 C24 108.31(12)
O2 C23 H23A 110.0
C24 C23 H23A 110.0
O2 C23 H23B 110.0
C24 C23 H23B 110.0
H23A C23 H23B 108.4
C29 C24 C25 118.64(14)
C29 C24 C23 121.23(14)
C25 C24 C23 120.07(14)
C26 C25 C24 120.69(15)
C26 C25 H25 119.7
C24 C25 H25 119.7
C27 C26 C25 120.34(16)
C27 C26 H26 119.8
C25 C26 H26 119.8
C26 C27 C28 119.57(15)
C26 C27 H27 120.2
C28 C27 H27 120.2
C27 C28 C29 120.53(15)
C27 C28 H28 119.7
C29 C28 H28 119.7
C24 C29 C28 120.22(15)
C24 C29 H29 119.9
C28 C29 H29 119.9

loop_
_geom_bond_atom_site_label_1
_geom_bond_atom_site_label_2
_geom_bond_distance
O1 C13 1.1955(15)
O2 C20 1.4238(16)
O2 C23 1.4273(16)
O3 C5 1.1977(16)
O4 C5 1.3138(15)
O4 C1 1.4895(15)
N1 C13 1.4069(16)
N1 C5 1.4125(16)
N1 C6 1.4267(16)
C1 C3 1.506(2)
C1 C2 1.511(2)
C1 C4 1.511(2)
C2 H2A 0.9800
C2 H2B 0.9800
C2 H2C 0.9800
C3 H3A 0.9800
C3 H3B 0.9800
C3 H3C 0.9800
C4 H4A 0.9800
C4 H4B 0.9800
C4 H4C 0.9800
C6 C7 1.3820(19)
C6 C11 1.3923(18)
C7 C8 1.389(2)
C7 H7 0.9500
C8 C9 1.382(2)
C8 H8 0.9500
C9 C10 1.384(2)
C9 H9 0.9500
C10 C11 1.3859(18)
C10 H10 0.9500
C11 C12 1.5037(18)
C12 C14 1.5333(18)
C12 C13 1.5464(17)
C12 C20 1.5621(18)
C14 C15 1.3890(18)
C14 C19 1.3942(19)
C15 C16 1.390(2)
C15 H15 0.9500
C16 C17 1.380(2)
C16 H16 0.9500
C17 C18 1.381(2)
C17 H17 0.9500
C18 C19 1.386(2)
C18 H18 0.9500
C19 H19 0.9500
C20 C21 1.504(2)
C20 C21' 1.572(8)
C20 H20 1.0000
C21 C22 1.308(3)
C21 H21A 0.9500
C22 H22A 0.9500
C22 H22B 0.9500
C21' C22' 1.332(9)
C21' H21' 0.9500
C22' H22C 0.9500
C22' H22D 0.9500
C23 C24 1.508(2)
C23 H23A 0.9900
C23 H23B 0.9900
C24 C29 1.383(2)
C24 C25 1.388(2)
C25 C26 1.381(2)
C25 H25 0.9500
C26 C27 1.371(2)
C26 H26 0.9500
C27 C28 1.374(3)
C27 H27 0.9500
C28 C29 1.387(2)
C28 H28 0.9500
C29 H29 0.9500

loop_
_geom_torsion_atom_site_label_1
_geom_torsion_atom_site_label_2
_geom_torsion_atom_site_label_3
_geom_torsion_atom_site_label_4
_geom_torsion
C5 O4 C1 C3 -61.49(17)
C5 O4 C1 C2 64.41(18)
C5 O4 C1 C4 -178.75(12)
C1 O4 C5 O3 5.7(2)
C1 O4 C5 N1 -175.02(11)
C13 N1 C5 O3 -155.99(14)
C6 N1 C5 O3 14.2(2)
C13 N1 C5 O4 24.64(17)
C6 N1 C5 O4 -165.20(11)
C13 N1 C6 C7 -179.89(13)
C5 N1 C6 C7 8.6(2)
C13 N1 C6 C11 -2.34(14)
C5 N1 C6 C11 -173.88(11)
C11 C6 C7 C8 0.2(2)
N1 C6 C7 C8 177.46(13)
C6 C7 C8 C9 -0.4(2)
C7 C8 C9 C10 0.1(2)
C8 C9 C10 C11 0.3(2)
C9 C10 C11 C6 -0.51(19)
C9 C10 C11 C12 -179.17(13)
C7 C6 C11 C10 0.27(19)
N1 C6 C11 C10 -177.46(11)
C7 C6 C11 C12 179.18(12)
N1 C6 C11 C12 1.45(14)
C10 C11 C12 C14 60.79(18)
C6 C11 C12 C14 -117.96(12)
C10 C11 C12 C13 178.66(13)
C6 C11 C12 C13 -0.10(13)
C10 C11 C12 C20 -70.56(17)
C6 C11 C12 C20 110.68(12)
C5 N1 C13 O1 -4.0(2)
C6 N1 C13 O1 -175.28(13)
C5 N1 C13 C12 173.54(11)
C6 N1 C13 C12 2.23(13)
C11 C12 C13 O1 176.26(13)
C14 C12 C13 O1 -61.25(17)
C20 C12 C13 O1 58.65(17)
C11 C12 C13 N1 -1.29(13)
C14 C12 C13 N1 121.20(11)
C20 C12 C13 N1 -118.90(11)
C11 C12 C14 C15 10.12(17)
C13 C12 C14 C15 -104.06(13)
C20 C12 C14 C15 141.68(12)
C11 C12 C14 C19 -174.71(11)
C13 C12 C14 C19 71.12(15)
C20 C12 C14 C19 -43.14(16)
C19 C14 C15 C16 1.3(2)
C12 C14 C15 C16 176.53(13)
C14 C15 C16 C17 -0.3(2)
C15 C16 C17 C18 -0.8(2)
C16 C17 C18 C19 0.9(2)
C17 C18 C19 C14 0.2(2)
C15 C14 C19 C18 -1.2(2)
C12 C14 C19 C18 -176.51(13)
C23 O2 C20 C21 82.89(17)
C23 O2 C20 C12 -149.70(12)
C23 O2 C20 C21' 97.9(3)
C11 C12 C20 O2 -52.68(13)
C14 C12 C20 O2 174.55(10)
C13 C12 C20 O2 57.23(13)
C11 C12 C20 C21 75.82(17)
C14 C12 C20 C21 -56.96(18)
C13 C12 C20 C21 -174.28(14)
C11 C12 C20 C21' 50.1(3)
C14 C12 C20 C21' -82.7(3)
C13 C12 C20 C21' 160.0(3)
O2 C20 C21 C22 12.6(3)
C12 C20 C21 C22 -109.8(2)
C21' C20 C21 C22 -26.1(7)
O2 C20 C21' C22' -124.9(6)
C21 C20 C21' C22' 20.7(5)
C12 C20 C21' C22' 126.8(6)
C20 O2 C23 C24 169.30(12)
O2 C23 C24 C29 135.62(14)
O2 C23 C24 C25 -47.2(2)
C29 C24 C25 C26 -0.1(2)
C23 C24 C25 C26 -177.36(15)
C24 C25 C26 C27 1.1(3)
C25 C26 C27 C28 -0.7(3)
C26 C27 C28 C29 -0.6(3)
C25 C24 C29 C28 -1.2(2)
C23 C24 C29 C28 176.02(15)
C27 C28 C29 C24 1.6(2)
